data_7107113
loop_
_publ_author_name
'Anthony S. R. Chesman'
'Mei Yang'
'Bert Mallick'
'Tamsyn M. Ross'
'Ian A. Gass'
'Glen B. Deacon'
'Stuart R. Batten'
'Anja-Verena Mudring'

_publ_section_title
;
 Melting point suppression in new lanthanoid(III) ionic liquids by
 trapping of kinetic polymorphs: an in situ synchrotron powder diffraction
 study
;
_journal_name_full Chem.Commun.
_journal_page_first 124
_journal_paper_doi 10.1039/c1cc14744g
_journal_volume 48
_journal_year 2012
_chemical_formula_sum 'C66 H108 N21 O6 Sm'
_chemical_formula_weight 1442.08
_chemical_name_systematic
;
?
;
_space_group_IT_number 155
_symmetry_space_group_name_Hall 'R 3 2"'
_symmetry_space_group_name_H-M 'R 3 2 :H'
_atom_sites_solution_hydrogens geom
_atom_sites_solution_primary direct
_atom_sites_solution_secondary difmap
_audit_creation_method SHELXL-97
_cell_angle_alpha 90.00
_cell_angle_beta 90.00
_cell_angle_gamma 120.00
_cell_formula_units_Z 3
_cell_length_a 17.5311(11)
_cell_length_b 17.5311(11)
_cell_length_c 22.2630(17)
_cell_measurement_temperature 123(2)
_cell_volume 5925.6(7)
_computing_structure_refinement 'SHELXL-97 (Sheldrick, 1997)'
_diffrn_ambient_temperature 123(2)
_diffrn_measured_fraction_theta_full 0.998
_diffrn_measured_fraction_theta_max 0.987
_diffrn_radiation_monochromator graphite
_diffrn_radiation_source 'fine-focus sealed tube'
_diffrn_radiation_type MoK\a
_diffrn_radiation_wavelength 0.71073
_diffrn_reflns_av_R_equivalents 0.0928
_diffrn_reflns_av_sigmaI/netI 0.0445
_diffrn_reflns_limit_h_max 23
_diffrn_reflns_limit_h_min -22
_diffrn_reflns_limit_k_max 23
_diffrn_reflns_limit_k_min -22
_diffrn_reflns_limit_l_max 29
_diffrn_reflns_limit_l_min -29
_diffrn_reflns_number 18914
_diffrn_reflns_theta_full 27.50
_diffrn_reflns_theta_max 28.07
_diffrn_reflns_theta_min 2.83
_exptl_absorpt_coefficient_mu 0.802
_exptl_absorpt_correction_T_max 0.8561
_exptl_absorpt_correction_T_min 0.7950
_exptl_crystal_density_diffrn 1.212
_exptl_crystal_density_method 'not measured'
_exptl_crystal_F_000 2283
_exptl_crystal_size_max 0.30
_exptl_crystal_size_mid 0.30
_exptl_crystal_size_min 0.20
_refine_diff_density_max 0.567
_refine_diff_density_min -0.582
_refine_diff_density_rms 0.057
_refine_ls_abs_structure_details 'Flack H D (1983), Acta Cryst. A39, 876-881'
_refine_ls_abs_structure_Flack -0.020(11)
_refine_ls_extinction_method none
_refine_ls_goodness_of_fit_ref 1.029
_refine_ls_hydrogen_treatment mixed
_refine_ls_matrix_type full
_refine_ls_number_parameters 145
_refine_ls_number_reflns 3180
_refine_ls_number_restraints 0
_refine_ls_restrained_S_all 1.029
_refine_ls_R_factor_all 0.0295
_refine_ls_R_factor_gt 0.0287
_refine_ls_shift/su_max 0.000
_refine_ls_shift/su_mean 0.000
_refine_ls_structure_factor_coef Fsqd
_refine_ls_weighting_details 'calc w=1/[\s^2^(Fo^2^)+(0.0427P)^2^+0.2834P] where P=(Fo^2^+2Fc^2^)/3'
_refine_ls_weighting_scheme calc
_refine_ls_wR_factor_gt 0.0683
_refine_ls_wR_factor_ref 0.0687
_reflns_number_gt 3129
_reflns_number_total 3180
_reflns_threshold_expression >2sigma(I)
_cod_data_source_file c1cc14744g.txt
_cod_data_source_block abscor
_cod_database_code 7107113

loop_
_symmetry_equiv_pos_as_xyz
'x, y, z'
'-y, x-y, z'
'-x+y, -x, z'
'x-y, -y, -z'
'-x, -x+y, -z'
'y, x, -z'
'x+2/3, y+1/3, z+1/3'
'-y+2/3, x-y+1/3, z+1/3'
'-x+y+2/3, -x+1/3, z+1/3'
'x-y+2/3, -y+1/3, -z+1/3'
'-x+2/3, -x+y+1/3, -z+1/3'
'y+2/3, x+1/3, -z+1/3'
'x+1/3, y+2/3, z+2/3'
'-y+1/3, x-y+2/3, z+2/3'
'-x+y+1/3, -x+2/3, z+2/3'
'x-y+1/3, -y+2/3, -z+2/3'
'-x+1/3, -x+y+2/3, -z+2/3'
'y+1/3, x+2/3, -z+2/3'

loop_
_atom_site_label
_atom_site_type_symbol
_atom_site_fract_x
_atom_site_fract_y
_atom_site_fract_z
_atom_site_U_iso_or_equiv
_atom_site_adp_type
_atom_site_occupancy
_atom_site_symmetry_multiplicity
_atom_site_calc_flag
_atom_site_refinement_flags
N4 N -0.61686(16) 0.0000 0.0000 0.0262(6) Uani 1 2 d S
C11 C -0.60185(16) -0.06714(16) 0.03267(11) 0.0294(5) Uani 1 1 d .
H11A H -0.6576 -0.1099 0.0526 0.035 Uiso 1 1 calc R
H11B H -0.5576 -0.0363 0.0646 0.035 Uiso 1 1 calc R
C12 C -0.5712(2) -0.11785(17) -0.00572(11) 0.0356(8) Uani 1 1 d .
H12A H -0.5144 -0.0762 -0.0250 0.043 Uiso 1 1 calc R
H12B H -0.6148 -0.1494 -0.0379 0.043 Uiso 1 1 calc R
C13 C -0.5597(2) -0.1840(2) 0.03207(15) 0.0442(6) Uani 1 1 d .
H13A H -0.5494 -0.2227 0.0049 0.053 Uiso 1 1 calc R
H13B H -0.6150 -0.2215 0.0543 0.053 Uiso 1 1 calc R
C14 C -0.4840(3) -0.1414(3) 0.07687(17) 0.0607(10) Uani 1 1 d .
H14A H -0.4307 -0.0973 0.0562 0.091 Uiso 1 1 calc R
H14B H -0.4735 -0.1866 0.0943 0.091 Uiso 1 1 calc R
H14C H -0.4992 -0.1129 0.1088 0.091 Uiso 1 1 calc R
C31 C -0.64442(16) -0.95680(16) -0.95191(10) 0.0281(5) Uani 1 1 d .
H31A H -0.7010 -1.0024 -0.9345 0.034 Uiso 1 1 calc R
H31B H -0.6000 -0.9359 -0.9194 0.034 Uiso 1 1 calc R
C32 C -0.65517(17) -0.88021(17) -0.97214(11) 0.0313(5) Uani 1 1 d .
H32A H -0.6970 -0.8983 -1.0062 0.038 Uiso 1 1 calc R
H32B H -0.5978 -0.8307 -0.9855 0.038 Uiso 1 1 calc R
C33 C -0.69008(16) -0.8518(3) -0.91906(11) 0.0355(6) Uani 1 1 d .
H33A H -0.7521 -0.8973 -0.9116 0.043 Uiso 1 1 calc R
H33B H -0.6556 -0.8477 -0.8828 0.043 Uiso 1 1 calc R
C34 C -0.6851(2) -0.7643(2) -0.92937(16) 0.0481(7) Uani 1 1 d .
H34A H -0.6241 -0.7193 -0.9381 0.072 Uiso 1 1 calc R
H34B H -0.7052 -0.7476 -0.8933 0.072 Uiso 1 1 calc R
H34C H -0.7227 -0.7692 -0.9634 0.072 Uiso 1 1 calc R
CE1 Sm 0.0000 0.0000 0.0000 0.02238(8) Uani 1 6 d S
O1 O -0.9332(2) -0.85140(10) -0.95777(7) 0.0318(4) Uani 1 1 d .
N1 N -0.91600(13) -0.88941(13) -0.91506(9) 0.0271(4) Uani 1 1 d .
N2 N -0.8727(2) -0.69536(17) -0.84548(12) 0.0505(7) Uani 1 1 d .
N3 N -0.85777(14) -0.9275(3) -0.77817(9) 0.0469(5) Uani 1 1 d .
C1 C -0.88948(15) -0.84806(15) -0.86307(10) 0.0261(4) Uani 1 1 d .
C2 C -0.8798(3) -0.76270(13) -0.85321(9) 0.0335(4) Uani 1 1 d .
C3 C -0.87184(16) -0.89159(16) -0.81549(11) 0.0322(5) Uani 1 1 d .

loop_
_atom_site_aniso_label
_atom_site_aniso_U_11
_atom_site_aniso_U_22
_atom_site_aniso_U_33
_atom_site_aniso_U_23
_atom_site_aniso_U_13
_atom_site_aniso_U_12
N4 0.0281(10) 0.0309(14) 0.0204(13) -0.0032(10) -0.0016(5) 0.0155(7)
C11 0.0321(11) 0.0337(11) 0.0246(11) -0.0032(9) -0.0057(9) 0.0180(10)
C12 0.041(2) 0.0397(11) 0.0314(11) -0.0109(9) -0.0108(10) 0.0241(11)
C13 0.0544(15) 0.0407(14) 0.0465(16) -0.0048(13) -0.0025(13) 0.0306(13)
C14 0.083(3) 0.082(3) 0.0461(19) -0.0081(17) -0.0171(17) 0.063(2)
C31 0.0310(11) 0.0347(12) 0.0196(11) -0.0036(9) -0.0008(8) 0.0172(10)
C32 0.0319(12) 0.0401(13) 0.0259(12) -0.0041(10) -0.0028(9) 0.0211(11)
C33 0.0338(10) 0.040(2) 0.0353(11) -0.0026(14) 0.0064(8) 0.0206(14)
C34 0.0472(16) 0.0473(16) 0.059(2) -0.0037(14) 0.0036(14) 0.0306(14)
CE1 0.02552(9) 0.02552(9) 0.01608(11) 0.000 0.000 0.01276(4)
O1 0.0420(14) 0.0303(6) 0.0232(6) 0.0001(5) -0.0052(9) 0.0181(10)
N1 0.0239(8) 0.0274(9) 0.0285(10) 0.0035(8) 0.0038(7) 0.0118(7)
N2 0.0680(17) 0.0409(13) 0.0453(14) -0.0098(11) -0.0031(12) 0.0291(12)
N3 0.0522(11) 0.047(2) 0.0391(10) 0.002(2) -0.0148(9) 0.023(2)
C1 0.0250(10) 0.0271(10) 0.0230(11) -0.0034(9) -0.0029(8) 0.0106(9)
C2 0.037(2) 0.0347(10) 0.0266(9) -0.0056(7) 0.000(2) 0.0167(19)
C3 0.0296(11) 0.0335(12) 0.0284(12) -0.0046(10) -0.0054(9) 0.0118(10)

loop_
_atom_type_symbol
_atom_type_description
_atom_type_scat_dispersion_real
_atom_type_scat_dispersion_imag
_atom_type_scat_source
C C 0.0033 0.0016 'International Tables Vol C Tables 4.2.6.8 and 6.1.1.4'
H H 0.0000 0.0000 'International Tables Vol C Tables 4.2.6.8 and 6.1.1.4'
Sm Sm -0.1638 3.4418 'International Tables Vol C Tables 4.2.6.8 and 6.1.1.4'
N N 0.0061 0.0033 'International Tables Vol C Tables 4.2.6.8 and 6.1.1.4'
O O 0.0106 0.0060 'International Tables Vol C Tables 4.2.6.8 and 6.1.1.4'

loop_
_geom_angle_atom_site_label_1
_geom_angle_atom_site_label_2
_geom_angle_atom_site_label_3
_geom_angle
_geom_angle_site_symmetry_1
_geom_angle_site_symmetry_3
C11 N4 C11 111.6(3) 4 .
C11 N4 C31 111.47(13) 4 1_566
C11 N4 C31 105.70(13) . 1_566
C11 N4 C31 105.70(13) 4 4_444
C11 N4 C31 111.47(13) . 4_444
C31 N4 C31 111.1(2) 1_566 4_444
N4 C11 C12 115.87(19) . .
N4 C11 H11A 108.3 . .
C12 C11 H11A 108.3 . .
N4 C11 H11B 108.3 . .
C12 C11 H11B 108.3 . .
H11A C11 H11B 107.4 . .
C11 C12 C13 110.9(2) . .
C11 C12 H12A 109.5 . .
C13 C12 H12A 109.5 . .
C11 C12 H12B 109.5 . .
C13 C12 H12B 109.5 . .
H12A C12 H12B 108.1 . .
C12 C13 C14 113.7(3) . .
C12 C13 H13A 108.8 . .
C14 C13 H13A 108.8 . .
C12 C13 H13B 108.8 . .
C14 C13 H13B 108.8 . .
H13A C13 H13B 107.7 . .
C13 C14 H14A 109.5 . .
C13 C14 H14B 109.5 . .
H14A C14 H14B 109.5 . .
C13 C14 H14C 109.5 . .
H14A C14 H14C 109.5 . .
H14B C14 H14C 109.5 . .
C32 C31 N4 116.28(18) . 1_544
C32 C31 H31A 108.2 . .
N4 C31 H31A 108.2 1_544 .
C32 C31 H31B 108.2 . .
N4 C31 H31B 108.2 1_544 .
H31A C31 H31B 107.4 . .
C31 C32 C33 107.9(2) . .
C31 C32 H32A 110.1 . .
C33 C32 H32A 110.1 . .
C31 C32 H32B 110.1 . .
C33 C32 H32B 110.1 . .
H32A C32 H32B 108.4 . .
C34 C33 C32 112.7(3) . .
C34 C33 H33A 109.1 . .
C32 C33 H33A 109.1 . .
C34 C33 H33B 109.1 . .
C32 C33 H33B 109.1 . .
H33A C33 H33B 107.8 . .
C33 C34 H34A 109.5 . .
C33 C34 H34B 109.5 . .
H34A C34 H34B 109.5 . .
C33 C34 H34C 109.5 . .
H34A C34 H34C 109.5 . .
H34B C34 H34C 109.5 . .
O1 CE1 O1 173.88(16) 4_544 1_666
O1 CE1 O1 68.83(13) 4_544 2_456
O1 CE1 O1 106.18(4) 1_666 2_456
O1 CE1 O1 106.18(4) 4_544 6_664
O1 CE1 O1 79.01(14) 1_666 6_664
O1 CE1 O1 173.88(16) 2_456 6_664
O1 CE1 O1 79.01(14) 4_544 3_546
O1 CE1 O1 106.18(4) 1_666 3_546
O1 CE1 O1 106.18(4) 2_456 3_546
O1 CE1 O1 68.83(13) 6_664 3_546
O1 CE1 O1 106.18(4) 4_544 5_454
O1 CE1 O1 68.83(13) 1_666 5_454
O1 CE1 O1 79.01(14) 2_456 5_454
O1 CE1 O1 106.18(4) 6_664 5_454
O1 CE1 O1 173.88(16) 3_546 5_454
O1 CE1 N1 153.17(6) 4_544 1_666
O1 CE1 N1 29.37(7) 1_666 1_666
O1 CE1 N1 101.49(6) 2_456 1_666
O1 CE1 N1 81.41(7) 6_664 1_666
O1 CE1 N1 80.06(7) 3_546 1_666
O1 CE1 N1 95.86(7) 5_454 1_666
O1 CE1 N1 29.37(7) 4_544 4_544
O1 CE1 N1 153.17(6) 1_666 4_544
O1 CE1 N1 95.86(7) 2_456 4_544
O1 CE1 N1 80.06(7) 6_664 4_544
O1 CE1 N1 81.41(7) 3_546 4_544
O1 CE1 N1 101.49(6) 5_454 4_544
N1 CE1 N1 157.49(9) 1_666 4_544
O1 CE1 N1 80.06(7) 4_544 5_454
O1 CE1 N1 95.86(7) 1_666 5_454
O1 CE1 N1 81.41(7) 2_456 5_454
O1 CE1 N1 101.49(6) 6_664 5_454
O1 CE1 N1 153.17(6) 3_546 5_454
O1 CE1 N1 29.37(7) 5_454 5_454
N1 CE1 N1 124.40(9) 1_666 5_454
N1 CE1 N1 72.13(7) 4_544 5_454
O1 CE1 N1 101.49(6) 4_544 6_664
O1 CE1 N1 81.41(7) 1_666 6_664
O1 CE1 N1 153.17(6) 2_456 6_664
O1 CE1 N1 29.37(7) 6_664 6_664
O1 CE1 N1 95.86(7) 3_546 6_664
O1 CE1 N1 80.06(7) 5_454 6_664
N1 CE1 N1 97.17(9) 1_666 6_664
N1 CE1 N1 72.13(7) 4_544 6_664
N1 CE1 N1 72.13(7) 5_454 6_664
O1 CE1 N1 95.86(7) 4_544 2_456
O1 CE1 N1 80.06(7) 1_666 2_456
O1 CE1 N1 29.37(7) 2_456 2_456
O1 CE1 N1 153.17(6) 6_664 2_456
O1 CE1 N1 101.49(6) 3_546 2_456
O1 CE1 N1 81.41(7) 5_454 2_456
N1 CE1 N1 72.13(7) 1_666 2_456
N1 CE1 N1 124.40(9) 4_544 2_456
N1 CE1 N1 97.17(9) 5_454 2_456
N1 CE1 N1 157.49(9) 6_664 2_456
O1 CE1 N1 81.41(7) 4_544 3_546
O1 CE1 N1 101.49(6) 1_666 3_546
O1 CE1 N1 80.06(7) 2_456 3_546
O1 CE1 N1 95.86(7) 6_664 3_546
O1 CE1 N1 29.37(7) 3_546 3_546
O1 CE1 N1 153.17(6) 5_454 3_546
N1 CE1 N1 72.13(7) 1_666 3_546
N1 CE1 N1 97.17(9) 4_544 3_546
N1 CE1 N1 157.49(9) 5_454 3_546
N1 CE1 N1 124.40(9) 6_664 3_546
N1 CE1 N1 72.13(7) 2_456 3_546
N1 O1 CE1 80.99(12) . 1_444
O1 N1 C1 118.4(2) . .
O1 N1 CE1 69.64(11) . 1_444
C1 N1 CE1 165.33(17) . 1_444
N1 C1 C3 117.9(2) . .
N1 C1 C2 122.1(2) . .
C3 C1 C2 120.0(2) . .
N2 C2 C1 179.6(5) . .
N3 C3 C1 178.8(3) . .

loop_
_geom_bond_atom_site_label_1
_geom_bond_atom_site_label_2
_geom_bond_distance
_geom_bond_site_symmetry_2
N4 C11 1.514(3) 4
N4 C11 1.514(3) .
N4 C31 1.523(3) 1_566
N4 C31 1.523(3) 4_444
C11 C12 1.513(3) .
C11 H11A 0.9900 .
C11 H11B 0.9900 .
C12 C13 1.525(4) .
C12 H12A 0.9900 .
C12 H12B 0.9900 .
C13 C14 1.524(5) .
C13 H13A 0.9900 .
C13 H13B 0.9900 .
C14 H14A 0.9800 .
C14 H14B 0.9800 .
C14 H14C 0.9800 .
C31 C32 1.515(4) .
C31 N4 1.523(3) 1_544
C31 H31A 0.9900 .
C31 H31B 0.9900 .
C32 C33 1.524(4) .
C32 H32A 0.9900 .
C32 H32B 0.9900 .
C33 C34 1.510(6) .
C33 H33A 0.9900 .
C33 H33B 0.9900 .
C34 H34A 0.9800 .
C34 H34B 0.9800 .
C34 H34C 0.9800 .
CE1 O1 2.4476(15) 4_544
CE1 O1 2.4476(15) 1_666
CE1 O1 2.4476(15) 2_456
CE1 O1 2.4476(15) 6_664
CE1 O1 2.4476(15) 3_546
CE1 O1 2.4476(15) 5_454
CE1 N1 2.578(2) 1_666
CE1 N1 2.578(2) 4_544
CE1 N1 2.578(2) 5_454
CE1 N1 2.578(2) 6_664
CE1 N1 2.578(2) 2_456
CE1 N1 2.578(2) 3_546
O1 N1 1.280(3) .
O1 CE1 2.4476(15) 1_444
N1 C1 1.321(3) .
N1 CE1 2.578(2) 1_444
N2 C2 1.137(4) .
N3 C3 1.141(5) .
C1 C3 1.427(4) .
C1 C2 1.436(4) .

loop_
_geom_torsion_atom_site_label_1
_geom_torsion_atom_site_label_2
_geom_torsion_atom_site_label_3
_geom_torsion_atom_site_label_4
_geom_torsion
_geom_torsion_site_symmetry_1
C11 N4 C11 C12 -57.11(18) 4
C31 N4 C11 C12 -178.4(2) 1_566
C31 N4 C11 C12 60.8(3) 4_444
N4 C11 C12 C13 -179.2(2) .
C11 C12 C13 C14 -67.9(4) .
N4 C31 C32 C33 175.3(2) 1_544
C31 C32 C33 C34 167.7(2) .
CE1 O1 N1 C1 -166.5(2) 1_444
O1 N1 C1 C3 179.1(2) .
CE1 N1 C1 C3 59.0(7) 1_444
O1 N1 C1 C2 0.3(4) .
CE1 N1 C1 C2 -119.8(6) 1_444
N1 C1 C2 N2 60(52) .
C3 C1 C2 N2 -119(52) .
N1 C1 C3 N3 14(14) .
C2 C1 C3 N3 -168(100) .
